data_7200563
loop_
_publ_author_name
'Chadwick, Keith'
'Davey, Roger'
'Sadiq, Ghazala'
'Cross, Wendy'
'Pritchard, Robin'

_publ_section_title
;
 The utility of a ternary phase diagram in the discovery of new
 co-crystal forms
;
_journal_issue 3
_journal_name_full CrystEngComm
_journal_page_first 412
_journal_paper_doi 10.1039/b818268j
_journal_volume 11
_journal_year 2009
_chemical_compound_source 'synthesis as described'
_chemical_formula_moiety 'C5 H8 O4, C1 H4 N2 O1'
_chemical_formula_sum 'C6 H12 N2 O5'
_chemical_formula_weight 192.18
_chemical_name_common 'Urea-glutaric acid'
_chemical_name_systematic
;
Urea-glutaric acid
;
_space_group_IT_number 62
_symmetry_cell_setting orthorhombic
_symmetry_Int_Tables_number 62
_symmetry_space_group_name_Hall '-P 2ac 2n'
_symmetry_space_group_name_H-M 'P n m a'
_atom_sites_solution_hydrogens geom
_atom_sites_solution_primary direct
_atom_sites_solution_secondary difmap
_audit_conform_dict_location ftp://ftp.iucr.org/pub/cif_core.dic
_audit_conform_dict_name cif_core.dic
_audit_conform_dict_version 2.3
_audit_creation_date 2008-04-02T13:49:46-00:00
_audit_creation_method 'WinGX routine CIF_UPDATE'
_cell_angle_alpha 90
_cell_angle_beta 90
_cell_angle_gamma 90
_cell_formula_units_Z 4
_cell_length_a 14.767(3)
_cell_length_b 11.735(2)
_cell_length_c 5.0741(10)
_cell_measurement_reflns_used 1901
_cell_measurement_temperature 150(2)
_cell_measurement_theta_max 27.485
_cell_measurement_theta_min 1.018
_cell_measurement_wavelength 0.71073
_cell_volume 879.3(3)
_computing_cell_refinement 'HKL Scalepack (Otwinowski & Minor 1997)'
_computing_data_collection 'Collect (Nonius BV, 1997-2000)'
_computing_data_reduction 'HKL Denzo and Scalepack (Otwinowski & Minor 1997)'
_computing_molecular_graphics 'Ortep-3 for Windows (Farrugia, 1997)'
_computing_publication_material 'WinGX publication routines (Farrugia, 1999)'
_computing_structure_refinement 'SHELXL-97 (Sheldrick, 1997)'
_computing_structure_solution 'SHELXS-86 (Sheldrick, 1986)'
_diffrn_ambient_temperature 150(2)
_diffrn_detector 'CCD plate'
_diffrn_detector_area_resol_mean 9
_diffrn_measured_fraction_theta_full 0.989
_diffrn_measured_fraction_theta_max 0.989
_diffrn_measurement_device '95mm CCD camera on \k-goniostat'
_diffrn_measurement_device_type KappaCCD
_diffrn_measurement_method 'CCD rotation images, thick slices'
_diffrn_orient_matrix_type 'by Nonius Collect from scalepack cell'
_diffrn_orient_matrix_UB_11 0.425785E-1
_diffrn_orient_matrix_UB_12 -0.848986E-1
_diffrn_orient_matrix_UB_13 -0.508431E-1
_diffrn_orient_matrix_UB_21 -0.569515E-1
_diffrn_orient_matrix_UB_22 -0.146555
_diffrn_orient_matrix_UB_23 -0.12905E-2
_diffrn_orient_matrix_UB_31 -0.46956E-1
_diffrn_orient_matrix_UB_32 0.100768
_diffrn_orient_matrix_UB_33 -0.44713E-1
_diffrn_radiation_monochromator graphite
_diffrn_radiation_probe x-ray
_diffrn_radiation_type MoK\a
_diffrn_radiation_wavelength 0.71073
_diffrn_reflns_av_R_equivalents 0.0559
_diffrn_reflns_av_unetI/netI 0.0682
_diffrn_reflns_limit_h_max 18
_diffrn_reflns_limit_h_min -18
_diffrn_reflns_limit_k_max 14
_diffrn_reflns_limit_k_min 0
_diffrn_reflns_limit_l_max 6
_diffrn_reflns_limit_l_min 0
_diffrn_reflns_number 1759
_diffrn_reflns_theta_full 26.47
_diffrn_reflns_theta_max 26.47
_diffrn_reflns_theta_min 3.26
_diffrn_source 'Enraf Nonius FR590'
_exptl_absorpt_coefficient_mu 0.127
_exptl_absorpt_correction_type none
_exptl_crystal_colour colourless
_exptl_crystal_density_diffrn 1.452
_exptl_crystal_density_method 'not measured'
_exptl_crystal_description prism
_exptl_crystal_F_000 408
_exptl_crystal_size_max 0.2
_exptl_crystal_size_mid 0.1
_exptl_crystal_size_min 0.04
_refine_diff_density_max 0.278
_refine_diff_density_min -0.405
_refine_diff_density_rms 0.077
_refine_ls_extinction_method none
_refine_ls_goodness_of_fit_ref 1.16
_refine_ls_hydrogen_treatment mixed
_refine_ls_matrix_type full
_refine_ls_number_parameters 90
_refine_ls_number_reflns 947
_refine_ls_number_restraints 0
_refine_ls_restrained_S_all 1.16
_refine_ls_R_factor_all 0.1432
_refine_ls_R_factor_gt 0.0771
_refine_ls_shift/su_max 0.014
_refine_ls_shift/su_mean 0.002
_refine_ls_structure_factor_coef Fsqd
_refine_ls_weighting_details 'calc w=1/[\s^2^(Fo^2^)+(0.0333P)^2^+1.4322P] where P=(Fo^2^+2Fc^2^)/3'
_refine_ls_weighting_scheme calc
_refine_ls_wR_factor_gt 0.1543
_refine_ls_wR_factor_ref 0.1897
_reflns_number_gt 481
_reflns_number_total 947
_reflns_threshold_expression >2sigma(I)
_cod_data_source_file b818268j.txt
_cod_data_source_block new
_cod_database_code 7200563

loop_
_symmetry_equiv_pos_as_xyz
'x, y, z'
'-x+1/2, -y, z+1/2'
'x+1/2, -y+1/2, -z+1/2'
'-x, y+1/2, -z'
'-x, -y, -z'
'x-1/2, y, -z-1/2'
'-x-1/2, y-1/2, z-1/2'
'x, -y-1/2, z'

loop_
_atom_site_label
_atom_site_type_symbol
_atom_site_fract_x
_atom_site_fract_y
_atom_site_fract_z
_atom_site_U_iso_or_equiv
_atom_site_adp_type
_atom_site_occupancy
_atom_site_symmetry_multiplicity
_atom_site_calc_flag
_atom_site_refinement_flags
_atom_site_disorder_assembly
_atom_site_disorder_group
C1 C 0.4512(4) 0.25 -0.1888(13) 0.0487(15) Uani 1 2 d S . .
C2 C 0.6618(5) 0.25 0.4844(15) 0.0494(15) Uani 1 2 d S . .
C3 C 0.6928(3) 0.3584(3) 0.6142(10) 0.0460(10) Uani 1 1 d . . .
C4 C 0.6491(3) 0.4612(3) 0.4999(10) 0.0489(11) Uani 1 1 d . . .
N1 N 0.4797(2) 0.3480(3) -0.0805(9) 0.0558(11) Uani 1 1 d . . .
O1 O 0.4016(3) 0.25 -0.3938(8) 0.0496(11) Uani 1 2 d S . .
O2 O 0.66943(19) 0.5597(2) 0.6171(6) 0.0527(9) Uani 1 1 d . . .
O3 O 0.5971(2) 0.4565(2) 0.3131(7) 0.0649(10) Uani 1 1 d . . .
H1A H 0.517(3) 0.349(4) 0.080(10) 0.073(15) Uiso 1 1 d . . .
H1B H 0.457(4) 0.420(5) -0.160(12) 0.11(2) Uiso 1 1 d . . .
H2A H 0.681(3) 0.25 0.300(12) 0.039(15) Uiso 1 2 d S . .
H2B H 0.595(5) 0.25 0.476(15) 0.09(2) Uiso 1 2 d S . .
H2C H 0.639(4) 0.620(4) 0.517(11) 0.094(18) Uiso 1 1 d . . .
H3A H 0.755(3) 0.370(3) 0.620(8) 0.053(12) Uiso 1 1 d . . .
H3B H 0.679(2) 0.359(3) 0.813(9) 0.051(12) Uiso 1 1 d . . .

loop_
_atom_site_aniso_label
_atom_site_aniso_U_11
_atom_site_aniso_U_22
_atom_site_aniso_U_33
_atom_site_aniso_U_23
_atom_site_aniso_U_13
_atom_site_aniso_U_12
C1 0.041(3) 0.050(3) 0.055(4) 0 0.003(3) 0
C2 0.053(4) 0.039(3) 0.056(5) 0 -0.001(3) 0
C3 0.051(2) 0.039(2) 0.048(3) 0.0020(19) -0.007(2) 0.0017(18)
C4 0.049(2) 0.044(2) 0.054(3) 0.001(2) 0.000(2) -0.0004(18)
N1 0.061(2) 0.044(2) 0.062(3) -0.005(2) -0.016(2) -0.0026(17)
O1 0.053(2) 0.044(2) 0.052(3) 0 -0.011(2) 0
O2 0.0582(18) 0.0415(16) 0.059(2) -0.0042(14) -0.0051(16) -0.0017(13)
O3 0.072(2) 0.0433(16) 0.079(2) -0.0033(16) -0.029(2) 0.0037(14)

loop_
_atom_type_symbol
_atom_type_description
_atom_type_scat_dispersion_real
_atom_type_scat_dispersion_imag
_atom_type_scat_source
C C 0.0033 0.0016 'International Tables Vol C Tables 4.2.6.8 and 6.1.1.4'
H H 0 0 'International Tables Vol C Tables 4.2.6.8 and 6.1.1.4'
N N 0.0061 0.0033 'International Tables Vol C Tables 4.2.6.8 and 6.1.1.4'
O O 0.0106 0.006 'International Tables Vol C Tables 4.2.6.8 and 6.1.1.4'

loop_
_geom_angle_atom_site_label_1
_geom_angle_atom_site_label_2
_geom_angle_atom_site_label_3
_geom_angle
_geom_angle_site_symmetry_1
_geom_angle_site_symmetry_3
_geom_angle_publ_flag
O1 C1 N1 121.0(3) . . ?
O1 C1 N1 121.0(3) . 8_565 ?
N1 C1 N1 117.9(6) . 8_565 ?
C3 C2 C3 115.5(6) . 8_565 ?
C3 C2 H2A 109.2(14) . . ?
C3 C2 H2A 109.2(14) 8_565 . ?
C3 C2 H2B 109(2) . . ?
C3 C2 H2B 109(2) 8_565 . ?
H2A C2 H2B 105(5) . . ?
C4 C3 C2 112.6(4) . . ?
C4 C3 H3A 108(2) . . ?
C2 C3 H3A 116(2) . . ?
C4 C3 H3B 107(2) . . ?
C2 C3 H3B 112(2) . . ?
H3A C3 H3B 100(3) . . ?
O3 C4 O2 121.9(4) . . ?
O3 C4 C3 122.6(4) . . ?
O2 C4 C3 115.5(4) . . ?
C1 N1 H1A 122(3) . . ?
C1 N1 H1B 117(3) . . ?
H1A N1 H1B 121(4) . . ?
C4 O2 H2C 107(3) . . ?

loop_
_geom_bond_atom_site_label_1
_geom_bond_atom_site_label_2
_geom_bond_distance
_geom_bond_site_symmetry_2
_geom_bond_publ_flag
C1 O1 1.272(7) . ?
C1 N1 1.342(5) . ?
C1 N1 1.342(5) 8_565 ?
C2 C3 1.504(6) . ?
C2 C3 1.504(6) 8_565 ?
C2 H2A 0.98(6) . ?
C2 H2B 0.99(7) . ?
C3 C4 1.487(6) . ?
C3 H3A 0.93(4) . ?
C3 H3B 1.03(4) . ?
C4 O3 1.221(5) . ?
C4 O2 1.334(5) . ?
N1 H1A 0.98(5) . ?
N1 H1B 0.99(6) . ?
O2 H2C 0.98(5) . ?

loop_
_geom_torsion_atom_site_label_1
_geom_torsion_atom_site_label_2
_geom_torsion_atom_site_label_3
_geom_torsion_atom_site_label_4
_geom_torsion
_geom_torsion_site_symmetry_1
_geom_torsion_site_symmetry_2
_geom_torsion_site_symmetry_3
_geom_torsion_site_symmetry_4
_geom_torsion_publ_flag
C3 C2 C3 C4 -171.6(4) 8_565 . . . ?
C2 C3 C4 O3 -3.2(7) . . . . ?
C2 C3 C4 O2 176.0(5) . . . . ?
